data_4119615
loop_
_publ_author_name
'Yukiko Hayashi'
'Stefano Santoro'
'Yuki Azuma'
'Fahmi Himo'
'Takashi Ohshima'
'Kazushi Mashima'

_publ_section_title
;
 Enzyme-Like Catalysis via Ternary Complex Mechanism: Alkoxy-Bridged
 Dinuclear Cobalt Complex Mediates Chemoselective O-Esterification over
 N-Amidation
;
_journal_name_full 'Journal of the American Chemical Society'
_journal_page_first 6192
_journal_page_last 6199
_journal_paper_doi 10.1021/ja400367h
_journal_volume 135
_journal_year 2013
_chemical_formula_moiety 'C60 H68 Co2 N4 O6'
_chemical_formula_sum 'C60 H68 Co2 N4 O6'
_chemical_formula_weight 1059.09
_space_group_IT_number 14
_symmetry_cell_setting monoclinic
_symmetry_Int_Tables_number 14
_symmetry_space_group_name_Hall '-P 2yn'
_symmetry_space_group_name_H-M 'P 1 21/n 1'
_atom_sites_solution_hydrogens geom
_atom_sites_solution_primary direct
_atom_sites_solution_secondary difmap
_cell_angle_alpha 90.0000
_cell_angle_beta 94.919(6)
_cell_angle_gamma 90.0000
_cell_formula_units_Z 2
_cell_length_a 10.416(8)
_cell_length_b 15.759(11)
_cell_length_c 16.874(12)
_cell_measurement_reflns_used 4329
_cell_measurement_temperature 113
_cell_measurement_theta_max 27.47
_cell_measurement_theta_min 3.25
_cell_volume 2760(3)
_computing_cell_refinement CrystalClear
_computing_data_collection 'CrystalClear (Rigaku Inc., 2007)'
_computing_data_reduction CrystalClear
_computing_molecular_graphics 'CrystalStructure 4.0'
_computing_publication_material 'CrystalStructure 4.0 (Rigaku, 2010)'
_computing_structure_refinement 'SHELXL97 (Sheldrick, 2008)'
_computing_structure_solution 'SIR92 (Altomare, et al., 1994)'
_diffrn_ambient_temperature 113
_diffrn_detector_area_resol_mean 7.314
_diffrn_measured_fraction_theta_full 0.997
_diffrn_measured_fraction_theta_max 0.997
_diffrn_measurement_device_type 'Rigaku Mercury70'
_diffrn_measurement_method \w
_diffrn_radiation_type 'Mo K\a'
_diffrn_radiation_wavelength 0.71075
_diffrn_reflns_av_R_equivalents 0.1412
_diffrn_reflns_limit_h_max 13
_diffrn_reflns_limit_h_min -13
_diffrn_reflns_limit_k_max 20
_diffrn_reflns_limit_k_min -20
_diffrn_reflns_limit_l_max 21
_diffrn_reflns_limit_l_min -21
_diffrn_reflns_number 25853
_diffrn_reflns_theta_full 27.10
_diffrn_reflns_theta_max 27.10
_diffrn_standards_number 0
_exptl_absorpt_coefficient_mu 0.654
_exptl_absorpt_correction_T_max 0.962
_exptl_absorpt_correction_T_min 0.836
_exptl_absorpt_correction_type multi-scan
_exptl_absorpt_process_details 'REQAB (Rigaku, 1998)'
_exptl_crystal_colour orange
_exptl_crystal_density_diffrn 1.274
_exptl_crystal_description platelet
_exptl_crystal_F_000 1116.00
_exptl_crystal_size_max 0.290
_exptl_crystal_size_mid 0.060
_exptl_crystal_size_min 0.060
_refine_diff_density_max 0.860
_refine_diff_density_min -0.630
_refine_ls_extinction_method none
_refine_ls_goodness_of_fit_ref 1.027
_refine_ls_hydrogen_treatment constr
_refine_ls_number_parameters 325
_refine_ls_number_reflns 6083
_refine_ls_number_restraints 0
_refine_ls_R_factor_gt 0.0937
_refine_ls_shift/su_max 0.000
_refine_ls_structure_factor_coef Fsqd
_refine_ls_weighting_details 'w = 1/[\s^2^(Fo^2^)+(0.1074P)^2^+2.0073P] where P=(Fo^2^+2Fc^2^)/3'
_refine_ls_weighting_scheme calc
_refine_ls_wR_factor_ref 0.2485
_reflns_number_gt 3278
_reflns_number_total 6084
_reflns_threshold_expression F^2^>2.0\s(F^2^)
_cod_data_source_file ja400367h_si_002.cif
_cod_data_source_block HYS1356
_cod_original_cell_volume 2760(4)
_cod_database_code 4119615

loop_
_symmetry_equiv_pos_site_id
_symmetry_equiv_pos_as_xyz
1 +X,+Y,+Z
2 1/2-X,1/2+Y,1/2-Z
3 -X,-Y,-Z
4 1/2+X,1/2-Y,1/2+Z

loop_
_atom_site_label
_atom_site_type_symbol
_atom_site_fract_x
_atom_site_fract_y
_atom_site_fract_z
_atom_site_U_iso_or_equiv
_atom_site_adp_type
_atom_site_occupancy
_atom_site_symmetry_multiplicity
_atom_site_calc_flag
_atom_site_refinement_flags
Co1 Co 0.86437(7) 0.04113(5) 0.00162(4) 0.0312(3) Uani 1.0 4 d .
O1 O 1.0177(4) 0.0068(3) 0.0757(2) 0.0350(10) Uani 1.0 4 d .
O2 O 0.8899(4) 0.1737(3) -0.0026(3) 0.0396(10) Uani 1.0 4 d .
O3 O 0.7746(4) 0.1279(3) 0.0928(3) 0.0358(10) Uani 1.0 4 d .
N1 N 0.6974(5) 0.0558(3) -0.0818(3) 0.0336(11) Uani 1.0 4 d .
N2 N 0.7506(4) -0.0661(3) 0.0214(3) 0.0332(11) Uani 1.0 4 d .
C1 C 1.0386(6) 0.0098(4) 0.1588(4) 0.0368(14) Uani 1.0 4 d .
C2 C 1.1389(5) 0.0738(4) 0.1878(4) 0.0342(14) Uani 1.0 4 d .
C3 C 1.2148(6) 0.0585(4) 0.2594(4) 0.0420(16) Uani 1.0 4 d .
C4 C 1.3060(6) 0.1186(5) 0.2887(4) 0.0482(17) Uani 1.0 4 d .
C5 C 1.3265(6) 0.1921(5) 0.2478(4) 0.0463(17) Uani 1.0 4 d .
C6 C 1.2514(6) 0.2069(4) 0.1769(4) 0.0450(16) Uani 1.0 4 d .
C7 C 1.1573(6) 0.1496(4) 0.1482(4) 0.0391(15) Uani 1.0 4 d .
C8 C 1.4309(6) 0.2541(5) 0.2783(5) 0.064(3) Uani 1.0 4 d .
C9 C 0.8273(6) 0.1884(4) 0.0580(4) 0.0340(14) Uani 1.0 4 d .
C10 C 0.8125(6) 0.2804(4) 0.0848(4) 0.0413(15) Uani 1.0 4 d .
C11 C 0.7742(10) 0.2827(6) 0.1687(5) 0.106(4) Uani 1.0 4 d .
C12 C 0.9384(7) 0.3278(4) 0.0813(5) 0.066(3) Uani 1.0 4 d .
C13 C 0.7102(9) 0.3224(5) 0.0282(7) 0.123(5) Uani 1.0 4 d .
C14 C 0.6797(6) 0.1204(4) -0.1329(4) 0.0379(14) Uani 1.0 4 d .
C15 C 0.5713(6) 0.1262(5) -0.1863(4) 0.0521(18) Uani 1.0 4 d .
C16 C 0.4767(6) 0.0633(5) -0.1859(4) 0.0483(17) Uani 1.0 4 d .
C17 C 0.4961(6) -0.0026(5) -0.1330(4) 0.0403(15) Uani 1.0 4 d .
C18 C 0.6073(5) -0.0051(4) -0.0818(4) 0.0320(13) Uani 1.0 4 d .
C19 C 0.6378(5) -0.0760(4) -0.0239(4) 0.0354(14) Uani 1.0 4 d .
C20 C 0.5575(6) -0.1455(4) -0.0171(4) 0.0376(14) Uani 1.0 4 d .
C21 C 0.5994(6) -0.2076(4) 0.0364(4) 0.0492(17) Uani 1.0 4 d .
C22 C 0.7160(6) -0.2016(4) 0.0808(4) 0.0433(16) Uani 1.0 4 d .
C23 C 0.7892(6) -0.1275(4) 0.0717(4) 0.0374(14) Uani 1.0 4 d .
C24 C 0.7757(7) 0.0678(4) 0.4623(4) 0.0436(16) Uani 1.0 4 d .
C25 C 0.8907(6) 0.0735(4) 0.4261(4) 0.0404(15) Uani 1.0 4 d .
C26 C 0.8914(7) 0.0819(5) 0.3448(4) 0.0504(17) Uani 1.0 4 d .
C27 C 0.7747(7) 0.0851(5) 0.2976(4) 0.0498(17) Uani 1.0 4 d .
C28 C 0.6605(7) 0.0782(5) 0.3335(4) 0.0505(18) Uani 1.0 4 d .
C29 C 0.6604(7) 0.0697(4) 0.4139(4) 0.0484(17) Uani 1.0 4 d .
C30 C 0.7750(8) 0.0592(5) 0.5510(4) 0.067(3) Uani 1.0 4 d .
H1A H 1.0659 -0.0470 0.1788 0.0441 Uiso 1.0 4 calc R
H1B H 0.9564 0.0239 0.1812 0.0441 Uiso 1.0 4 calc R
H3 H 1.2043 0.0073 0.2879 0.0504 Uiso 1.0 4 calc R
H4 H 1.3547 0.1084 0.3380 0.0578 Uiso 1.0 4 calc R
H6 H 1.2647 0.2571 0.1476 0.0540 Uiso 1.0 4 calc R
H7 H 1.1048 0.1624 0.1009 0.0469 Uiso 1.0 4 calc R
H8A H 1.5148 0.2255 0.2818 0.0767 Uiso 1.0 4 calc R
H8B H 1.4130 0.2744 0.3312 0.0767 Uiso 1.0 4 calc R
H8C H 1.4322 0.3023 0.2417 0.0767 Uiso 1.0 4 calc R
H11A H 0.8406 0.2547 0.2042 0.1266 Uiso 1.0 4 calc R
H11B H 0.6919 0.2532 0.1713 0.1266 Uiso 1.0 4 calc R
H11C H 0.7652 0.3418 0.1854 0.1266 Uiso 1.0 4 calc R
H12A H 0.9638 0.3267 0.0267 0.0797 Uiso 1.0 4 calc R
H12B H 1.0054 0.3006 0.1169 0.0797 Uiso 1.0 4 calc R
H12C H 0.9274 0.3867 0.0979 0.0797 Uiso 1.0 4 calc R
H13A H 0.6283 0.2922 0.0302 0.1474 Uiso 1.0 4 calc R
H13B H 0.7369 0.3205 -0.0260 0.1474 Uiso 1.0 4 calc R
H13C H 0.6995 0.3816 0.0441 0.1474 Uiso 1.0 4 calc R
H14 H 0.7433 0.1636 -0.1327 0.0454 Uiso 1.0 4 calc R
H15 H 0.5613 0.1722 -0.2226 0.0625 Uiso 1.0 4 calc R
H16 H 0.4009 0.0661 -0.2214 0.0579 Uiso 1.0 4 calc R
H17 H 0.4335 -0.0462 -0.1315 0.0483 Uiso 1.0 4 calc R
H20 H 0.4772 -0.1500 -0.0481 0.0451 Uiso 1.0 4 calc R
H21 H 0.5464 -0.2558 0.0427 0.0591 Uiso 1.0 4 calc R
H22 H 0.7461 -0.2455 0.1162 0.0519 Uiso 1.0 4 calc R
H23 H 0.8691 -0.1213 0.1028 0.0448 Uiso 1.0 4 calc R
H25 H 0.9702 0.0716 0.4581 0.0485 Uiso 1.0 4 calc R
H26 H 0.9707 0.0855 0.3211 0.0604 Uiso 1.0 4 calc R
H27 H 0.7737 0.0919 0.2416 0.0597 Uiso 1.0 4 calc R
H28 H 0.5808 0.0795 0.3016 0.0606 Uiso 1.0 4 calc R
H29 H 0.5809 0.0648 0.4372 0.0581 Uiso 1.0 4 calc R
H30A H 0.7330 0.0058 0.5636 0.0802 Uiso 1.0 4 calc R
H30B H 0.7277 0.1069 0.5719 0.0802 Uiso 1.0 4 calc R
H30C H 0.8638 0.0594 0.5754 0.0802 Uiso 1.0 4 calc R

loop_
_atom_site_aniso_label
_atom_site_aniso_U_11
_atom_site_aniso_U_22
_atom_site_aniso_U_33
_atom_site_aniso_U_12
_atom_site_aniso_U_13
_atom_site_aniso_U_23
Co1 0.0202(4) 0.0366(5) 0.0367(5) -0.0008(4) 0.0028(3) -0.0006(4)
O1 0.026(2) 0.044(3) 0.035(3) 0.0005(18) 0.0016(17) -0.0030(18)
O2 0.037(3) 0.034(3) 0.049(3) 0.0010(18) 0.007(2) 0.0027(19)
O3 0.029(3) 0.036(3) 0.042(3) -0.0013(18) 0.0034(18) 0.0017(19)
N1 0.026(3) 0.043(3) 0.033(3) 0.001(3) 0.008(2) -0.002(3)
N2 0.020(3) 0.041(3) 0.038(3) 0.000(2) 0.004(2) -0.006(3)
C1 0.027(3) 0.051(4) 0.032(4) 0.001(3) 0.002(3) -0.001(3)
C2 0.023(3) 0.047(4) 0.033(4) 0.000(3) 0.004(3) -0.007(3)
C3 0.031(4) 0.060(5) 0.035(4) -0.005(3) 0.005(3) -0.001(3)
C4 0.024(4) 0.078(6) 0.042(4) -0.002(4) 0.002(3) -0.011(4)
C5 0.027(4) 0.054(5) 0.058(5) 0.001(3) 0.003(3) -0.020(4)
C6 0.029(4) 0.044(4) 0.062(5) -0.004(3) 0.007(3) -0.015(4)
C7 0.031(4) 0.039(4) 0.048(4) 0.002(3) -0.001(3) -0.009(3)
C8 0.026(4) 0.065(5) 0.101(6) -0.002(4) 0.004(4) -0.027(5)
C9 0.023(3) 0.041(4) 0.036(4) 0.002(3) -0.011(3) 0.001(3)
C10 0.026(4) 0.037(4) 0.061(5) 0.001(3) 0.001(3) -0.006(3)
C11 0.155(10) 0.071(6) 0.100(7) -0.039(6) 0.071(7) -0.051(6)
C12 0.039(4) 0.036(4) 0.123(7) 0.004(4) 0.001(5) -0.021(4)
C13 0.095(8) 0.043(5) 0.212(12) 0.025(5) -0.098(8) -0.033(6)
C14 0.033(4) 0.041(4) 0.041(4) 0.001(3) 0.010(3) 0.009(3)
C15 0.036(4) 0.063(5) 0.056(5) 0.006(4) -0.005(4) 0.011(4)
C16 0.030(4) 0.066(5) 0.047(4) 0.005(4) -0.011(3) 0.001(4)
C17 0.024(3) 0.052(4) 0.045(4) 0.002(3) 0.002(3) -0.009(4)
C18 0.022(3) 0.040(4) 0.035(4) 0.002(3) 0.006(3) -0.006(3)
C19 0.021(3) 0.039(4) 0.046(4) -0.001(3) 0.003(3) -0.009(3)
C20 0.030(4) 0.041(4) 0.041(4) -0.008(3) -0.003(3) -0.006(3)
C21 0.027(4) 0.042(4) 0.078(5) -0.010(3) -0.004(4) 0.004(4)
C22 0.041(4) 0.033(4) 0.055(4) -0.006(3) 0.002(3) 0.010(3)
C23 0.021(3) 0.047(4) 0.043(4) -0.001(3) -0.002(3) 0.004(3)
C24 0.052(5) 0.043(4) 0.035(4) 0.003(3) 0.001(3) -0.003(3)
C25 0.033(4) 0.041(4) 0.046(4) 0.007(3) 0.001(3) -0.006(3)
C26 0.044(4) 0.055(5) 0.054(5) 0.003(4) 0.012(4) -0.001(4)
C27 0.050(5) 0.059(5) 0.041(4) 0.007(4) 0.005(4) -0.008(4)
C28 0.037(4) 0.062(5) 0.053(5) 0.005(4) 0.001(3) -0.012(4)
C29 0.044(4) 0.042(4) 0.061(5) 0.000(3) 0.019(4) -0.002(4)
C30 0.081(6) 0.073(6) 0.048(5) 0.006(5) 0.013(4) -0.006(4)

loop_
_atom_type_symbol
_atom_type_description
_atom_type_scat_dispersion_real
_atom_type_scat_dispersion_imag
_atom_type_scat_source
C C 0.0033 0.0016
;
International Tables for Crystallography
(1992, Vol. C, Tables 4.2.6.8 and 6.1.1.4)
;
H H 0.0000 0.0000
;
International Tables for Crystallography
(1992, Vol. C, Table 6.1.1.4)
;
Co Co 0.3494 0.9721
;
International Tables for Crystallography
(1992, Vol. C, Tables 4.2.6.8 and 6.1.1.4)
;
N N 0.0061 0.0033
;
International Tables for Crystallography
(1992, Vol. C, Tables 4.2.6.8 and 6.1.1.4)
;
O O 0.0106 0.0060
;
International Tables for Crystallography
(1992, Vol. C, Tables 4.2.6.8 and 6.1.1.4)
;

loop_
_geom_angle_atom_site_label_1
_geom_angle_atom_site_label_2
_geom_angle_atom_site_label_3
_geom_angle
_geom_angle_publ_flag
_geom_angle_site_symmetry_1
_geom_angle_site_symmetry_3
O1 Co1 O1 78.83(16) yes . 3_755
O1 Co1 O2 101.04(16) yes . .
O1 Co1 N1 170.54(18) yes . .
O1 Co1 N2 96.48(17) yes . .
O1 Co1 O2 105.30(16) yes 3_755 .
O1 Co1 N1 96.92(17) yes 3_755 .
O1 Co1 N2 100.62(18) yes 3_755 .
O2 Co1 N1 88.21(17) yes . .
O2 Co1 N2 151.01(17) yes . .
N1 Co1 N2 75.86(18) yes . .
Co1 O1 Co1 101.17(17) yes . 3_755
Co1 O1 C1 131.2(4) yes . .
Co1 O1 C1 127.6(4) yes 3_755 .
Co1 O2 C9 94.5(4) yes . .
Co1 N1 C14 124.2(4) yes . .
Co1 N1 C18 116.7(4) yes . .
C14 N1 C18 119.1(5) yes . .
Co1 N2 C19 118.4(4) yes . .
Co1 N2 C23 122.9(4) yes . .
C19 N2 C23 118.6(5) yes . .
O1 C1 C2 113.1(5) yes . .
C1 C2 C3 119.2(6) yes . .
C1 C2 C7 122.7(5) yes . .
C3 C2 C7 118.0(6) yes . .
C2 C3 C4 120.0(6) yes . .
C3 C4 C5 121.5(6) yes . .
C4 C5 C6 118.3(6) yes . .
C4 C5 C8 120.6(6) yes . .
C6 C5 C8 121.2(6) yes . .
C5 C6 C7 121.2(6) yes . .
C2 C7 C6 120.9(6) yes . .
O2 C9 O3 120.2(6) yes . .
O2 C9 C10 118.7(5) yes . .
O3 C9 C10 121.1(6) yes . .
C9 C10 C11 110.1(6) yes . .
C9 C10 C12 110.2(5) yes . .
C9 C10 C13 108.0(6) yes . .
C11 C10 C12 109.0(6) yes . .
C11 C10 C13 110.6(7) yes . .
C12 C10 C13 108.8(6) yes . .
N1 C14 C15 121.9(6) yes . .
C14 C15 C16 119.1(6) yes . .
C15 C16 C17 118.3(6) yes . .
C16 C17 C18 119.7(6) yes . .
N1 C18 C17 121.8(6) yes . .
N1 C18 C19 115.0(5) yes . .
C17 C18 C19 123.2(6) yes . .
N2 C19 C18 114.0(5) yes . .
N2 C19 C20 122.9(6) yes . .
C18 C19 C20 123.0(5) yes . .
C19 C20 C21 117.1(6) yes . .
C20 C21 C22 121.6(6) yes . .
C21 C22 C23 117.3(6) yes . .
N2 C23 C22 122.4(5) yes . .
C25 C24 C29 118.2(6) yes . .
C25 C24 C30 121.3(6) yes . .
C29 C24 C30 120.5(7) yes . .
C24 C25 C26 121.4(6) yes . .
C25 C26 C27 119.5(7) yes . .
C26 C27 C28 119.1(7) yes . .
C27 C28 C29 121.1(6) yes . .
C24 C29 C28 120.7(7) yes . .
O1 C1 H1A 108.954 no . .
O1 C1 H1B 108.952 no . .
C2 C1 H1A 108.950 no . .
C2 C1 H1B 108.951 no . .
H1A C1 H1B 107.769 no . .
C2 C3 H3 119.971 no . .
C4 C3 H3 119.980 no . .
C3 C4 H4 119.275 no . .
C5 C4 H4 119.274 no . .
C5 C6 H6 119.376 no . .
C7 C6 H6 119.382 no . .
C2 C7 H7 119.559 no . .
C6 C7 H7 119.551 no . .
C5 C8 H8A 109.475 no . .
C5 C8 H8B 109.477 no . .
C5 C8 H8C 109.473 no . .
H8A C8 H8B 109.467 no . .
H8A C8 H8C 109.468 no . .
H8B C8 H8C 109.468 no . .
C10 C11 H11A 109.477 no . .
C10 C11 H11B 109.473 no . .
C10 C11 H11C 109.472 no . .
H11A C11 H11B 109.467 no . .
H11A C11 H11C 109.468 no . .
H11B C11 H11C 109.471 no . .
C10 C12 H12A 109.466 no . .
C10 C12 H12B 109.470 no . .
C10 C12 H12C 109.472 no . .
H12A C12 H12B 109.471 no . .
H12A C12 H12C 109.471 no . .
H12B C12 H12C 109.479 no . .
C10 C13 H13A 109.474 no . .
C10 C13 H13B 109.467 no . .
C10 C13 H13C 109.470 no . .
H13A C13 H13B 109.469 no . .
H13A C13 H13C 109.472 no . .
H13B C13 H13C 109.476 no . .
N1 C14 H14 119.050 no . .
C15 C14 H14 119.047 no . .
C14 C15 H15 120.451 no . .
C16 C15 H15 120.457 no . .
C15 C16 H16 120.833 no . .
C17 C16 H16 120.823 no . .
C16 C17 H17 120.125 no . .
C18 C17 H17 120.133 no . .
C19 C20 H20 121.460 no . .
C21 C20 H20 121.463 no . .
C20 C21 H21 119.205 no . .
C22 C21 H21 119.215 no . .
C21 C22 H22 121.349 no . .
C23 C22 H22 121.327 no . .
N2 C23 H23 118.783 no . .
C22 C23 H23 118.793 no . .
C24 C25 H25 119.308 no . .
C26 C25 H25 119.310 no . .
C25 C26 H26 120.250 no . .
C27 C26 H26 120.242 no . .
C26 C27 H27 120.460 no . .
C28 C27 H27 120.457 no . .
C27 C28 H28 119.438 no . .
C29 C28 H28 119.436 no . .
C24 C29 H29 119.623 no . .
C28 C29 H29 119.650 no . .
C24 C30 H30A 109.466 no . .
C24 C30 H30B 109.475 no . .
C24 C30 H30C 109.466 no . .
H30A C30 H30B 109.470 no . .
H30A C30 H30C 109.473 no . .
H30B C30 H30C 109.477 no . .

loop_
_geom_bond_atom_site_label_1
_geom_bond_atom_site_label_2
_geom_bond_distance
_geom_bond_publ_flag
_geom_bond_site_symmetry_2
Co1 O1 2.016(4) yes .
Co1 O1 2.014(4) yes 3_755
Co1 O2 2.108(5) yes .
Co1 N1 2.154(5) yes .
Co1 N2 2.107(5) yes .
O1 C1 1.402(7) yes .
O2 C9 1.281(8) yes .
O3 C9 1.270(7) yes .
N1 C14 1.338(8) yes .
N1 C18 1.342(8) yes .
N2 C19 1.355(7) yes .
N2 C23 1.327(8) yes .
C1 C2 1.503(8) yes .
C2 C3 1.407(8) yes .
C2 C7 1.390(9) yes .
C3 C4 1.402(9) yes .
C4 C5 1.374(10) yes .
C5 C6 1.391(9) yes .
C5 C8 1.519(10) yes .
C6 C7 1.388(9) yes .
C9 C10 1.530(9) yes .
C10 C11 1.504(11) yes .
C10 C12 1.515(9) yes .
C10 C13 1.521(11) yes .
C14 C15 1.386(9) yes .
C15 C16 1.397(10) yes .
C16 C17 1.373(10) yes .
C17 C18 1.385(8) yes .
C18 C19 1.500(8) yes .
C19 C20 1.389(9) yes .
C20 C21 1.377(9) yes .
C21 C22 1.375(9) yes .
C22 C23 1.409(9) yes .
C24 C25 1.393(10) yes .
C24 C29 1.393(9) yes .
C24 C30 1.504(10) yes .
C25 C26 1.379(10) yes .
C26 C27 1.396(9) yes .
C27 C28 1.385(10) yes .
C28 C29 1.364(10) yes .
C1 H1A 0.990 no .
C1 H1B 0.990 no .
C3 H3 0.950 no .
C4 H4 0.950 no .
C6 H6 0.950 no .
C7 H7 0.950 no .
C8 H8A 0.980 no .
C8 H8B 0.980 no .
C8 H8C 0.980 no .
C11 H11A 0.980 no .
C11 H11B 0.980 no .
C11 H11C 0.980 no .
C12 H12A 0.980 no .
C12 H12B 0.980 no .
C12 H12C 0.980 no .
C13 H13A 0.980 no .
C13 H13B 0.980 no .
C13 H13C 0.980 no .
C14 H14 0.950 no .
C15 H15 0.950 no .
C16 H16 0.950 no .
C17 H17 0.950 no .
C20 H20 0.950 no .
C21 H21 0.950 no .
C22 H22 0.950 no .
C23 H23 0.950 no .
C25 H25 0.950 no .
C26 H26 0.950 no .
C27 H27 0.950 no .
C28 H28 0.950 no .
C29 H29 0.950 no .
C30 H30A 0.980 no .
C30 H30B 0.980 no .
C30 H30C 0.980 no .

loop_
_geom_contact_atom_site_label_1
_geom_contact_atom_site_label_2
_geom_contact_distance
_geom_contact_publ_flag
_geom_contact_site_symmetry_2
Co1 O3 2.315(4) no .
O1 O3 3.203(6) no .
O1 C7 2.894(7) no .
O1 C9 3.480(7) no .
O1 C23 3.181(7) no .
O2 C12 2.835(8) no .
O2 C13 3.072(10) no .
O2 C14 3.083(7) no .
O3 N1 3.195(6) no .
O3 N2 3.288(7) no .
O3 C1 3.426(7) no .
O3 C11 2.756(10) no .
O3 C12 3.596(8) no .
O3 C13 3.303(9) no .
N1 C1 3.307(8) no 3_755
N1 C2 3.288(8) no 3_755
N1 C9 3.349(8) no .
N1 C16 2.773(8) no .
N2 C7 3.364(8) no 3_755
N2 C21 2.754(8) no .
C1 C23 3.597(8) no .
C2 C5 2.824(9) no .
C2 C18 3.489(8) no 3_755
C3 C6 2.764(10) no .
C4 C7 2.762(9) no .
C6 C19 3.574(9) no 3_755
C7 C18 3.595(9) no 3_755
C7 C19 3.328(9) no 3_755
C14 C17 2.723(9) no .
C15 C18 2.723(9) no .
C17 C20 3.015(9) no .
C19 C22 2.730(9) no .
C20 C23 2.745(8) no .
C24 C27 2.792(10) no .
C25 C28 2.748(9) no .
C26 C29 2.769(10) no .
O3 C17 3.555(8) no 3_655
O3 C20 3.593(7) no 3_655
O3 C27 3.520(8) no .
N1 C20 3.548(8) no 3_655
N2 C17 3.486(8) no 3_655
C15 C21 3.461(10) no 3_655
C16 C21 3.537(10) no 3_655
C16 C22 3.540(10) no 3_655
C16 C28 3.551(10) no 3_655
C17 O3 3.555(8) no 3_655
C17 N2 3.486(8) no 3_655
C17 C19 3.334(9) no 3_655
C17 C20 3.524(9) no 3_655
C18 C19 3.480(9) no 3_655
C18 C20 3.444(9) no 3_655
C19 C17 3.334(9) no 3_655
C19 C18 3.480(9) no 3_655
C20 O3 3.593(7) no 3_655
C20 N1 3.548(8) no 3_655
C20 C17 3.524(9) no 3_655
C20 C18 3.444(9) no 3_655
C21 C15 3.461(10) no 3_655
C21 C16 3.537(10) no 3_655
C21 C25 3.507(10) no 2_645
C22 C16 3.540(10) no 3_655
C25 C21 3.507(10) no 2_655
C27 O3 3.520(8) no .
C28 C16 3.551(10) no 3_655
Co1 H1A 3.1903 no 3_755
Co1 H1B 3.1116 no .
Co1 H7 3.4659 no .
Co1 H14 3.1559 no .
Co1 H23 3.0753 no .
O1 H7 2.6367 no .
O1 H23 2.6080 no .
O2 H7 2.7244 no .
O2 H12A 2.5669 no .
O2 H12B 3.0168 no .
O2 H13A 3.3888 no .
O2 H13B 2.8177 no .
O2 H14 2.5684 no .
O2 H23 3.2509 no 3_755
O3 H1B 2.8313 no .
O3 H7 3.4733 no .
O3 H11A 2.7886 no .
O3 H11B 2.5665 no .
O3 H13A 3.1419 no .
N1 H1A 3.0773 no 3_755
N1 H15 3.2321 no .
N1 H17 3.2326 no .
N2 H1B 3.5904 no .
N2 H7 3.0603 no 3_755
N2 H20 3.2652 no .
N2 H22 3.2508 no .
C1 H3 2.6605 no .
C1 H7 2.7069 no .
C1 H23 2.8274 no .
C2 H4 3.2858 no .
C2 H6 3.2670 no .
C3 H1A 2.5801 no .
C3 H1B 2.9447 no .
C3 H7 3.2592 no .
C4 H6 3.2314 no .
C4 H8A 2.7601 no .
C4 H8B 2.7651 no .
C4 H8C 3.3030 no .
C5 H3 3.2717 no .
C5 H7 3.2726 no .
C6 H4 3.2332 no .
C6 H8A 3.1488 no .
C6 H8B 3.1608 no .
C6 H8C 2.5793 no .
C6 H12B 3.0535 no .
C7 H1A 3.2947 no .
C7 H1B 2.9687 no .
C7 H3 3.2595 no .
C7 H12B 2.8810 no .
C8 H4 2.6548 no .
C8 H6 2.6851 no .
C9 H1B 3.5183 no .
C9 H7 2.9471 no .
C9 H11A 2.6712 no .
C9 H11B 2.6731 no .
C9 H11C 3.3351 no .
C9 H12A 2.6793 no .
C9 H12B 2.6902 no .
C9 H12C 3.3446 no .
C9 H13A 2.6512 no .
C9 H13B 2.6453 no .
C9 H13C 3.3233 no .
C9 H14 3.2848 no .
C10 H7 3.5573 no .
C11 H12A 3.3074 no .
C11 H12B 2.6469 no .
C11 H12C 2.6438 no .
C11 H13A 2.6818 no .
C11 H13B 3.3296 no .
C11 H13C 2.6790 no .
C12 H7 3.1316 no .
C12 H11A 2.6515 no .
C12 H11B 3.3095 no .
C12 H11C 2.6338 no .
C12 H13A 3.3192 no .
C12 H13B 2.6543 no .
C12 H13C 2.6532 no .
C13 H11A 3.3328 no .
C13 H11B 2.6706 no .
C13 H11C 2.6823 no .
C13 H12A 2.6452 no .
C13 H12B 3.3203 no .
C13 H12C 2.6595 no .
C14 H1A 3.0509 no 3_755
C14 H3 3.5896 no 3_755
C14 H16 3.2633 no .
C15 H17 3.2440 no .
C16 H14 3.2542 no .
C17 H15 3.2424 no .
C17 H20 2.7451 no .
C18 H14 3.1663 no .
C18 H16 3.2495 no .
C18 H20 2.7390 no .
C19 H7 3.3669 no 3_755
C19 H17 2.7174 no .
C19 H21 3.2222 no .
C19 H23 3.1632 no .
C20 H6 3.4749 no 3_755
C20 H17 2.7224 no .
C20 H22 3.2634 no .
C21 H23 3.2344 no .
C22 H20 3.2640 no .
C23 H1A 3.5051 no .
C23 H1B 3.4040 no .
C23 H7 3.2500 no 3_755
C23 H21 3.2420 no .
C24 H26 3.2727 no .
C24 H28 3.2504 no .
C25 H27 3.2572 no .
C25 H29 3.2510 no .
C25 H30A 3.1414 no .
C25 H30B 3.1502 no .
C25 H30C 2.5686 no .
C26 H28 3.2545 no .
C27 H25 3.2528 no .
C27 H29 3.2476 no .
C28 H26 3.2578 no .
C29 H25 3.2490 no .
C29 H27 3.2494 no .
C29 H30A 2.7629 no .
C29 H30B 2.7597 no .
C29 H30C 3.3092 no .
C30 H25 2.6792 no .
C30 H29 2.6677 no .
H1A H3 2.3965 no .
H1A H7 3.5876 no .
H1A H14 2.8623 no 3_755
H1A H23 2.6010 no .
H1B H3 3.0291 no .
H1B H7 3.0579 no .
H1B H23 2.7579 no .
H3 H4 2.3416 no .
H4 H8A 2.7112 no .
H4 H8B 2.6906 no .
H4 H8C 3.5845 no .
H6 H7 2.3232 no .
H6 H8A 3.3395 no .
H6 H8B 3.3515 no .
H6 H8C 2.3663 no .
H6 H12B 2.7909 no .
H7 H12A 3.1801 no .
H7 H12B 2.4360 no .
H7 H23 3.5320 no 3_755
H11A H12A 3.5450 no .
H11A H12B 2.4647 no .
H11A H12C 2.9400 no .
H11A H13A 3.5710 no .
H11A H13C 3.5746 no .
H11B H12B 3.5469 no .
H11B H12C 3.5361 no .
H11B H13A 2.4937 no .
H11B H13B 3.5632 no .
H11B H13C 2.9562 no .
H11C H12A 3.5303 no .
H11C H12B 2.9185 no .
H11C H12C 2.4423 no .
H11C H13A 2.9778 no .
H11C H13B 3.5706 no .
H11C H13C 2.5032 no .
H12A H13A 3.5428 no .
H12A H13B 2.4551 no .
H12A H13C 2.9251 no .
H12B H13B 3.5470 no .
H12B H13C 3.5530 no .
H12C H13A 3.5530 no .
H12C H13B 2.9480 no .
H12C H13C 2.4693 no .
H13B H14 3.0617 no .
H14 H15 2.3285 no .
H15 H16 2.3656 no .
H16 H17 2.3366 no .
H17 H20 2.1798 no .
H20 H21 2.3369 no .
H21 H22 2.3336 no .
H22 H23 2.3612 no .
H25 H26 2.3224 no .
H25 H30A 3.3315 no .
H25 H30B 3.3480 no .
H25 H30C 2.3582 no .
H26 H27 2.3558 no .
H27 H28 2.3333 no .
H28 H29 2.3010 no .
H29 H30A 2.7099 no .
H29 H30B 2.7094 no .
H29 H30C 3.5989 no .
O2 H8B 2.9509 no 4_454
O3 H17 2.6496 no 3_655
O3 H20 2.6883 no 3_655
O3 H27 2.5744 no .
N1 H20 3.3151 no 3_655
N2 H17 3.2976 no 3_655
C1 H26 3.1232 no .
C1 H27 3.4494 no .
C2 H26 2.9724 no .
C3 H26 2.8612 no .
C3 H30A 3.1566 no 3_756
C3 H30C 3.5041 no 3_756
C4 H13B 3.4054 no 4_555
C4 H28 2.9180 no 1_655
C4 H30A 3.2243 no 3_756
C5 H14 3.2083 no 4_555
C5 H15 3.5622 no 4_555
C5 H28 3.2522 no 1_655
C6 H15 3.3160 no 4_555
C6 H30B 3.4269 no 4_554
C8 H1A 3.2174 no 2_755
C8 H11B 3.3908 no 1_655
C8 H14 2.8734 no 4_555
C8 H23 3.3914 no 2_755
C8 H28 3.1711 no 1_655
C9 H20 3.2193 no 3_655
C9 H27 3.5385 no .
C11 H8A 3.5561 no 1_455
C11 H15 3.4450 no 4_555
C11 H16 3.2303 no 4_555
C11 H27 3.2495 no .
C12 H15 3.4445 no 4_555
C12 H29 3.4042 no 4_554
C12 H30B 3.2005 no 4_554
C13 H20 3.3791 no 3_655
C13 H21 3.0219 no 3_655
C13 H25 3.1515 no 4_454
C13 H30A 3.3557 no 2_655
C14 H8B 3.0451 no 4_454
C15 H11A 3.4568 no 4_454
C15 H12B 3.5272 no 4_454
C15 H21 3.4715 no 3_655
C16 H11C 3.3139 no 4_454
C16 H28 3.0056 no 3_655
C17 H27 3.5146 no 3_655
C17 H28 3.1323 no 3_655
C18 H20 3.4472 no 3_655
C19 H17 3.3864 no 3_655
C20 H13A 3.0112 no 3_655
C21 H13A 2.8643 no 3_655
C21 H25 3.5574 no 2_645
C22 H16 3.4876 no 3_655
C23 H16 3.4771 no 3_655
C24 H13C 2.9489 no 2_645
C24 H21 3.3456 no 2_655
C24 H22 3.2255 no 2_655
C25 H13A 3.5970 no 4_555
C25 H13C 3.2188 no 2_645
C25 H21 2.8075 no 2_655
C25 H22 3.2396 no 2_655
C25 H25 3.2653 no 3_756
C25 H30C 3.3074 no 3_756
C26 H1B 3.0388 no .
C26 H21 3.2172 no 2_655
C26 H22 3.1686 no 2_655
C26 H30C 3.5610 no 3_756
C27 H1B 3.0008 no .
C27 H8A 3.4893 no 1_455
C27 H11A 3.2070 no .
C27 H11B 3.4622 no .
C27 H16 3.2056 no 3_655
C27 H17 3.4479 no 3_655
C27 H22 3.0565 no 2_655
C28 H4 3.2275 no 1_455
C28 H8A 2.8677 no 1_455
C28 H12C 3.3863 no 2_645
C28 H16 2.9924 no 3_655
C28 H17 3.5008 no 3_655
C28 H22 3.0397 no 2_655
C29 H4 3.3842 no 1_455
C29 H8A 3.5667 no 1_455
C29 H12A 3.3387 no 4_455
C29 H12C 3.0256 no 2_645
C29 H13C 3.3516 no 2_645
C29 H22 3.1265 no 2_655
C30 H3 2.9042 no 3_756
C30 H4 3.5700 no 3_756
C30 H6 3.3278 no 4_455
C30 H13C 3.2487 no 2_645
C30 H25 3.3746 no 3_756
H1A C8 3.2174 no 2_745
H1A H8B 2.8289 no 2_745
H1A H8C 2.7274 no 2_745
H1A H26 3.3946 no .
H1B C26 3.0388 no .
H1B C27 3.0008 no .
H1B H26 2.5447 no .
H1B H27 2.4782 no .
H3 C30 2.9042 no 3_756
H3 H8C 3.5482 no 2_745
H3 H26 2.8268 no .
H3 H30A 2.5437 no 3_756
H3 H30B 3.0087 no 3_756
H3 H30C 2.6848 no 3_756
H4 C28 3.2275 no 1_655
H4 C29 3.3842 no 1_655
H4 C30 3.5700 no 3_756
H4 H12A 3.4425 no 4_555
H4 H13B 2.9173 no 4_555
H4 H28 2.5259 no 1_655
H4 H29 2.8543 no 1_655
H4 H30A 2.6634 no 3_756
H6 C30 3.3278 no 4_554
H6 H15 3.3638 no 4_555
H6 H30B 2.5083 no 4_554
H6 H30C 3.3361 no 4_554
H8A C11 3.5561 no 1_655
H8A C27 3.4893 no 1_655
H8A C28 2.8677 no 1_655
H8A C29 3.5667 no 1_655
H8A H11B 2.7688 no 1_655
H8A H22 2.9393 no 2_755
H8A H23 3.2673 no 2_755
H8A H27 3.5332 no 1_655
H8A H28 2.4162 no 1_655
H8B O2 2.9509 no 4_555
H8B C14 3.0451 no 4_555
H8B H1A 2.8289 no 2_755
H8B H13B 3.4880 no 4_555
H8B H14 2.1528 no 4_555
H8B H22 3.5993 no 2_755
H8B H23 2.9423 no 2_755
H8B H28 3.5905 no 1_655
H8C H1A 2.7274 no 2_755
H8C H3 3.5482 no 2_755
H8C H11B 3.1431 no 1_655
H8C H14 3.0603 no 4_555
H8C H23 3.4175 no 2_755
H8C H30C 3.5769 no 4_554
H11A C15 3.4568 no 4_555
H11A C27 3.2070 no .
H11A H15 2.7658 no 4_555
H11A H16 3.1322 no 4_555
H11A H22 3.2359 no 2_655
H11A H26 3.5184 no .
H11A H27 2.7468 no .
H11B C8 3.3908 no 1_455
H11B C27 3.4622 no .
H11B H8A 2.7688 no 1_455
H11B H8C 3.1431 no 1_455
H11B H17 3.5554 no 3_655
H11B H20 3.0725 no 3_655
H11B H22 3.5890 no 2_655
H11B H27 2.9019 no .
H11C C16 3.3139 no 4_555
H11C H15 3.3395 no 4_555
H11C H16 2.4891 no 4_555
H12A C29 3.3387 no 4_554
H12A H4 3.4425 no 4_454
H12A H29 2.6458 no 4_554
H12A H30B 2.9781 no 4_554
H12B C15 3.5272 no 4_555
H12B H15 2.7543 no 4_555
H12B H30B 2.8917 no 4_554
H12C C28 3.3863 no 2_655
H12C C29 3.0256 no 2_655
H12C H15 3.3554 no 4_555
H12C H16 3.1737 no 4_555
H12C H28 3.4841 no 2_655
H12C H29 2.8683 no 2_655
H12C H29 3.3509 no 4_554
H12C H30A 3.5996 no 2_655
H12C H30B 3.1965 no 4_554
H13A C20 3.0112 no 3_655
H13A C21 2.8643 no 3_655
H13A C25 3.5970 no 4_454
H13A H20 2.5261 no 3_655
H13A H21 2.1839 no 3_655
H13A H25 2.9070 no 4_454
H13B C4 3.4054 no 4_454
H13B H4 2.9173 no 4_454
H13B H8B 3.4880 no 4_454
H13B H21 3.1118 no 3_655
H13B H25 3.2488 no 4_454
H13B H30A 3.0110 no 2_655
H13C C24 2.9489 no 2_655
H13C C25 3.2188 no 2_655
H13C C29 3.3516 no 2_655
H13C C30 3.2487 no 2_655
H13C H21 3.4636 no 3_655
H13C H25 3.4751 no 2_655
H13C H25 2.7853 no 4_454
H13C H30A 2.8008 no 2_655
H13C H30C 3.4815 no 2_655
H14 C5 3.2083 no 4_454
H14 C8 2.8734 no 4_454
H14 H8B 2.1528 no 4_454
H14 H8C 3.0603 no 4_454
H15 C5 3.5622 no 4_454
H15 C6 3.3160 no 4_454
H15 C11 3.4450 no 4_454
H15 C12 3.4445 no 4_454
H15 H6 3.3638 no 4_454
H15 H11A 2.7658 no 4_454
H15 H11C 3.3395 no 4_454
H15 H12B 2.7543 no 4_454
H15 H12C 3.3554 no 4_454
H15 H21 3.5764 no 3_655
H16 C11 3.2303 no 4_454
H16 C22 3.4876 no 3_655
H16 C23 3.4771 no 3_655
H16 C27 3.2056 no 3_655
H16 C28 2.9924 no 3_655
H16 H11A 3.1322 no 4_454
H16 H11C 2.4891 no 4_454
H16 H12C 3.1737 no 4_454
H16 H27 3.0849 no 3_655
H16 H28 2.6789 no 3_655
H17 O3 2.6496 no 3_655
H17 N2 3.2976 no 3_655
H17 C19 3.3864 no 3_655
H17 C27 3.4479 no 3_655
H17 C28 3.5008 no 3_655
H17 H11B 3.5554 no 3_655
H17 H27 2.8171 no 3_655
H17 H28 2.9079 no 3_655
H20 O3 2.6883 no 3_655
H20 N1 3.3151 no 3_655
H20 C9 3.2193 no 3_655
H20 C13 3.3791 no 3_655
H20 C18 3.4472 no 3_655
H20 H11B 3.0725 no 3_655
H20 H13A 2.5261 no 3_655
H21 C13 3.0219 no 3_655
H21 C15 3.4715 no 3_655
H21 C24 3.3456 no 2_645
H21 C25 2.8075 no 2_645
H21 C26 3.2172 no 2_645
H21 H13A 2.1839 no 3_655
H21 H13B 3.1118 no 3_655
H21 H13C 3.4636 no 3_655
H21 H15 3.5764 no 3_655
H21 H25 2.7259 no 2_645
H21 H26 3.4109 no 2_645
H22 C24 3.2255 no 2_645
H22 C25 3.2396 no 2_645
H22 C26 3.1686 no 2_645
H22 C27 3.0565 no 2_645
H22 C28 3.0397 no 2_645
H22 C29 3.1265 no 2_645
H22 H8A 2.9393 no 2_745
H22 H8B 3.5993 no 2_745
H22 H11A 3.2359 no 2_645
H22 H11B 3.5890 no 2_645
H22 H27 3.5286 no 2_645
H22 H28 3.5142 no 2_645
H23 C8 3.3914 no 2_745
H23 H8A 3.2673 no 2_745
H23 H8B 2.9423 no 2_745
H23 H8C 3.4175 no 2_745
H25 C13 3.1515 no 4_555
H25 C21 3.5574 no 2_655
H25 C25 3.2653 no 3_756
H25 C30 3.3746 no 3_756
H25 H13A 2.9070 no 4_555
H25 H13B 3.2488 no 4_555
H25 H13C 3.4751 no 2_645
H25 H13C 2.7853 no 4_555
H25 H21 2.7259 no 2_655
H25 H25 2.7064 no 3_756
H25 H30A 3.3718 no 3_756
H25 H30C 2.7813 no 3_756
H26 C1 3.1232 no .
H26 C2 2.9724 no .
H26 C3 2.8612 no .
H26 H1A 3.3946 no .
H26 H1B 2.5447 no .
H26 H3 2.8268 no .
H26 H11A 3.5184 no .
H26 H21 3.4109 no 2_655
H26 H30C 3.2732 no 3_756
H27 O3 2.5744 no .
H27 C1 3.4494 no .
H27 C9 3.5385 no .
H27 C11 3.2495 no .
H27 C17 3.5146 no 3_655
H27 H1B 2.4782 no .
H27 H8A 3.5332 no 1_455
H27 H11A 2.7468 no .
H27 H11B 2.9019 no .
H27 H16 3.0849 no 3_655
H27 H17 2.8171 no 3_655
H27 H22 3.5286 no 2_655
H28 C4 2.9180 no 1_455
H28 C5 3.2522 no 1_455
H28 C8 3.1711 no 1_455
H28 C16 3.0056 no 3_655
H28 C17 3.1323 no 3_655
H28 H4 2.5259 no 1_455
H28 H8A 2.4162 no 1_455
H28 H8B 3.5905 no 1_455
H28 H12C 3.4841 no 2_645
H28 H16 2.6789 no 3_655
H28 H17 2.9079 no 3_655
H28 H22 3.5142 no 2_655
H29 C12 3.4042 no 4_455
H29 H4 2.8543 no 1_455
H29 H12A 2.6458 no 4_455
H29 H12C 2.8683 no 2_645
H29 H12C 3.3509 no 4_455
H29 H29 3.4804 no 3_656
H29 H30A 3.4531 no 3_656
H30A C3 3.1566 no 3_756
H30A C4 3.2243 no 3_756
H30A C13 3.3557 no 2_645
H30A H3 2.5437 no 3_756
H30A H4 2.6634 no 3_756
H30A H12C 3.5996 no 2_645
H30A H13B 3.0110 no 2_645
H30A H13C 2.8008 no 2_645
H30A H25 3.3718 no 3_756
H30A H29 3.4531 no 3_656
H30B C6 3.4269 no 4_455
H30B C12 3.2005 no 4_455
H30B H3 3.0087 no 3_756
H30B H6 2.5083 no 4_455
H30B H12A 2.9781 no 4_455
H30B H12B 2.8917 no 4_455
H30B H12C 3.1965 no 4_455
H30C C3 3.5041 no 3_756
H30C C25 3.3074 no 3_756
H30C C26 3.5610 no 3_756
H30C H3 2.6848 no 3_756
H30C H6 3.3361 no 4_455
H30C H8C 3.5769 no 4_455
H30C H13C 3.4815 no 2_645
H30C H25 2.7813 no 3_756
H30C H26 3.2732 no 3_756

loop_
_geom_torsion_atom_site_label_1
_geom_torsion_atom_site_label_2
_geom_torsion_atom_site_label_3
_geom_torsion_atom_site_label_4
_geom_torsion
_geom_torsion_publ_flag
_geom_torsion_site_symmetry_1
_geom_torsion_site_symmetry_3
_geom_torsion_site_symmetry_4
O1 Co1 O1 Co1 0.00(16) no . 3_755 3_755
O1 Co1 O1 C1 -177.1(4) no . 3_755 3_755
O1 Co1 O1 Co1 -0.00(17) no 3_755 . 3_755
O1 Co1 O1 C1 -176.9(4) no 3_755 . .
O1 Co1 O2 C9 -88.2(3) no . . .
O2 Co1 O1 Co1 -103.62(18) no . . 3_755
O2 Co1 O1 C1 79.5(4) no . . .
O1 Co1 N2 C19 -173.3(3) no . . .
O1 Co1 N2 C23 1.4(4) no . . .
N2 Co1 O1 Co1 99.59(19) no . . 3_755
N2 Co1 O1 C1 -77.3(4) no . . .
O1 Co1 O2 C9 -169.46(18) no 3_755 . .
O2 Co1 O1 Co1 98.53(18) no . 3_755 3_755
O2 Co1 O1 C1 -78.5(3) no . 3_755 3_755
O1 Co1 N1 C14 -80.0(4) no 3_755 . .
O1 Co1 N1 C18 99.2(3) no 3_755 . .
N1 Co1 O1 Co1 -171.44(18) no . 3_755 3_755
N1 Co1 O1 C1 11.5(4) no . 3_755 3_755
O1 Co1 N2 C19 -93.5(4) no 3_755 . .
O1 Co1 N2 C23 81.2(4) no 3_755 . .
N2 Co1 O1 Co1 -94.59(19) no . 3_755 3_755
N2 Co1 O1 C1 88.3(4) no . 3_755 3_755
O2 Co1 N1 C14 25.2(4) no . . .
O2 Co1 N1 C18 -155.6(3) no . . .
N1 Co1 O2 C9 93.8(3) no . . .
O2 Co1 N2 C19 59.7(5) no . . .
O2 Co1 N2 C23 -125.7(4) no . . .
N2 Co1 O2 C9 37.9(5) no . . .
N1 Co1 N2 C19 1.1(3) no . . .
N1 Co1 N2 C23 175.7(4) no . . .
N2 Co1 N1 C14 -179.3(4) no . . .
N2 Co1 N1 C18 -0.0(3) no . . .
Co1 O1 C1 C2 -111.6(5) no . . .
Co1 O1 C1 C2 72.2(6) no 3_755 . .
Co1 O2 C9 O3 -2.6(5) no . . .
Co1 O2 C9 C10 -179.8(4) no . . .
Co1 N1 C14 C15 179.0(4) no . . .
Co1 N1 C18 C17 -179.8(4) no . . .
Co1 N1 C18 C19 -0.9(6) no . . .
C14 N1 C18 C17 -0.5(8) no . . .
C14 N1 C18 C19 178.4(5) no . . .
C18 N1 C14 C15 -0.3(8) no . . .
Co1 N2 C19 C18 -1.9(6) no . . .
Co1 N2 C19 C20 178.2(4) no . . .
Co1 N2 C23 C22 -175.8(4) no . . .
C19 N2 C23 C22 -1.2(8) no . . .
C23 N2 C19 C18 -176.7(5) no . . .
C23 N2 C19 C20 3.3(8) no . . .
O1 C1 C2 C3 -149.2(5) no . . .
O1 C1 C2 C7 33.1(8) no . . .
C1 C2 C3 C4 -178.0(5) no . . .
C1 C2 C7 C6 -179.8(5) no . . .
C3 C2 C7 C6 2.5(9) no . . .
C7 C2 C3 C4 -0.1(9) no . . .
C2 C3 C4 C5 -2.1(9) no . . .
C3 C4 C5 C6 1.9(10) no . . .
C3 C4 C5 C8 -176.6(6) no . . .
C4 C5 C6 C7 0.5(10) no . . .
C8 C5 C6 C7 179.0(6) no . . .
C5 C6 C7 C2 -2.7(9) no . . .
O2 C9 C10 C11 -162.5(5) no . . .
O2 C9 C10 C12 -42.2(7) no . . .
O2 C9 C10 C13 76.6(6) no . . .
O3 C9 C10 C11 20.3(7) no . . .
O3 C9 C10 C12 140.6(5) no . . .
O3 C9 C10 C13 -100.6(6) no . . .
N1 C14 C15 C16 0.9(9) no . . .
C14 C15 C16 C17 -0.8(10) no . . .
C15 C16 C17 C18 0.1(9) no . . .
C16 C17 C18 N1 0.6(9) no . . .
C16 C17 C18 C19 -178.2(5) no . . .
N1 C18 C19 N2 1.8(7) no . . .
N1 C18 C19 C20 -178.3(5) no . . .
C17 C18 C19 N2 -179.4(5) no . . .
C17 C18 C19 C20 0.6(9) no . . .
N2 C19 C20 C21 -2.5(9) no . . .
C18 C19 C20 C21 177.6(5) no . . .
C19 C20 C21 C22 -0.5(9) no . . .
C20 C21 C22 C23 2.4(10) no . . .
C21 C22 C23 N2 -1.6(9) no . . .
C25 C24 C29 C28 -1.1(9) no . . .
C29 C24 C25 C26 0.9(9) no . . .
C30 C24 C25 C26 -179.6(6) no . . .
C30 C24 C29 C28 179.4(6) no . . .
C24 C25 C26 C27 0.2(10) no . . .
C25 C26 C27 C28 -1.1(10) no . . .
C26 C27 C28 C29 0.9(10) no . . .
C27 C28 C29 C24 0.2(10) no . . .
